data_7133082
loop_
_publ_author_name
'Fall, Arona'
'Magdei, Mihaela'
'Savchuk, Mariia'
'Oudeyer, Sylvain'
'Beucher, H&#xe9;l&#xe8;ne'
'Bri&#xe8;re, Jean-Fran&#xe7;ois'

_publ_section_title
;
 Iron-catalyzed decarboxylative radical addition to chiral azomethine
 imines upon visible light.
;
_journal_issue 49
_journal_name_full 'Chemical communications (Cambridge, England)'
_journal_page_first 6316
_journal_page_last 6319
_journal_paper_doi 10.1039/d4cc01766h
_journal_volume 60
_journal_year 2024
_chemical_formula_moiety C25H22N3BrO
_chemical_formula_sum 'C25 H22 Br N3 O'
_chemical_formula_weight 460.36
_space_group_IT_number 14
_space_group_name_Hall '-P 2ybc'
_space_group_name_H-M_alt 'P 1 21/c 1'
_symmetry_cell_setting monoclinic
_symmetry_Int_Tables_number 14
_symmetry_space_group_name_Hall '-P 2ybc'
_symmetry_space_group_name_H-M 'P 1 21/c 1'
_atom_sites_solution_hydrogens geom
_atom_sites_solution_primary dual
_atom_sites_solution_secondary dual
_audit_conform_dict_location ftp://ftp.iucr.org/pub/cif_core.dic
_audit_conform_dict_name cif_core.dic
_audit_conform_dict_version 2.4.5
_audit_creation_date 2024-01-12T09:48:19-00:00
_audit_creation_method 'WinGX routine CIF_UPDATE'
_audit_update_record
;
2024-03-18 deposited with the CCDC.	2024-05-23 downloaded from the CCDC.
;
_cell_angle_alpha 90
_cell_angle_beta 96.6530(10)
_cell_angle_gamma 90
_cell_formula_units_Z 4
_cell_length_a 5.9460(2)
_cell_length_b 22.9810(6)
_cell_length_c 16.1913(4)
_cell_measurement_reflns_used 9858
_cell_measurement_temperature 300(2)
_cell_measurement_theta_max 76.88
_cell_measurement_theta_min 3.35
_cell_measurement_wavelength 1.54184
_cell_volume 2197.56(11)
_computing_cell_refinement 'SAINT V8.40B integration software'
_computing_data_collection 'Bruker APEX2 software'
_computing_data_reduction 'SORTAV (Blessing, 1995)'
_computing_molecular_graphics 'Ortep for Windows (Farrugia, 2012)'
_computing_publication_material 'WinGX publication routines (Farrugia, 2012)'
_computing_structure_refinement 'SHELXL-2018/3 (Sheldrick, 2018)'
_computing_structure_solution 'SHELXT-2018/2 (Sheldrick, 2015)'
_diffrn_ambient_temperature 300(2)
_diffrn_detector 'APEX-II CCD'
_diffrn_measured_fraction_theta_full 0.999
_diffrn_measured_fraction_theta_max 0.981
_diffrn_measurement_device '\k-geometry diffractometer'
_diffrn_measurement_device_type 'Bruker APEX-II'
_diffrn_measurement_method '\f or \w oscillation scans'
_diffrn_orient_matrix_UB_11 -0.006951
_diffrn_orient_matrix_UB_12 0.012419
_diffrn_orient_matrix_UB_13 -0.059434
_diffrn_orient_matrix_UB_21 0.015146
_diffrn_orient_matrix_UB_22 -0.041488
_diffrn_orient_matrix_UB_23 -0.017144
_diffrn_orient_matrix_UB_31 -0.168497
_diffrn_orient_matrix_UB_32 -0.004242
_diffrn_orient_matrix_UB_33 -0.006328
_diffrn_radiation_monochromator graphite
_diffrn_radiation_probe x-ray
_diffrn_radiation_type CuK\a
_diffrn_radiation_wavelength 1.54184
_diffrn_reflns_av_R_equivalents 0.05
_diffrn_reflns_av_unetI/netI 0.0395
_diffrn_reflns_Laue_measured_fraction_full 0.999
_diffrn_reflns_Laue_measured_fraction_max 0.981
_diffrn_reflns_limit_h_max 6
_diffrn_reflns_limit_h_min -7
_diffrn_reflns_limit_k_max 29
_diffrn_reflns_limit_k_min -29
_diffrn_reflns_limit_l_max 20
_diffrn_reflns_limit_l_min -20
_diffrn_reflns_number 4737
_diffrn_reflns_point_group_measured_fraction_full 0.999
_diffrn_reflns_point_group_measured_fraction_max 0.981
_diffrn_reflns_reduction_process
;
        Scaled and merged with Sortav
        R.H. Blessing, (1987) Cryst. Rev. 1, 3-58
        R.H. Blessing, (1989) J. Appl. Cryst. 22, 396-397
;
_diffrn_reflns_theta_full 67.684
_diffrn_reflns_theta_max 80.55
_diffrn_reflns_theta_min 3.354
_diffrn_source 'sealed x-ray tube'
_diffrn_standards_number 0
_exptl_absorpt_coefficient_mu 2.709
_exptl_absorpt_correction_type none
_exptl_crystal_density_diffrn 1.391
_exptl_crystal_density_method 'not measured'
_exptl_crystal_description needle
_exptl_crystal_F_000 944
_exptl_crystal_size_max 0
_exptl_crystal_size_mid 0
_exptl_crystal_size_min 0
_refine_diff_density_max 1.282
_refine_diff_density_min -0.921
_refine_diff_density_rms 0.079
_refine_ls_extinction_method none
_refine_ls_goodness_of_fit_ref 1.083
_refine_ls_hydrogen_treatment constr
_refine_ls_matrix_type full
_refine_ls_number_constraints 0
_refine_ls_number_parameters 271
_refine_ls_number_reflns 4737
_refine_ls_number_restraints 0
_refine_ls_restrained_S_all 1.083
_refine_ls_R_factor_all 0.0712
_refine_ls_R_factor_gt 0.0668
_refine_ls_shift/su_max 0
_refine_ls_shift/su_mean 0
_refine_ls_structure_factor_coef Fsqd
_refine_ls_weighting_details 'w=1/[\s^2^(Fo^2^)+(0.1288P)^2^+1.1981P] where P=(Fo^2^+2Fc^2^)/3'
_refine_ls_weighting_scheme calc
_refine_ls_wR_factor_gt 0.2173
_refine_ls_wR_factor_ref 0.222
_reflns_Friedel_coverage 0
_reflns_number_gt 4228
_reflns_number_total 4737
_reflns_threshold_expression 'I > 2\s(I)'
_cod_data_source_file d4cc01766h2.cif
_cod_data_source_block shelx
_cod_depositor_comments 'Adding full bibliography for 7133082--7133083.cif.'
_cod_original_sg_symbol_H-M 'P 21/c'
_cod_database_code 7133082
_shelx_shelxl_version_number 2018/3

loop_
_symmetry_equiv_pos_as_xyz
'x, y, z'
'-x, y+1/2, -z+1/2'
'-x, -y, -z'
'x, -y-1/2, z-1/2'

loop_
_atom_site_label
_atom_site_type_symbol
_atom_site_fract_x
_atom_site_fract_y
_atom_site_fract_z
_atom_site_U_iso_or_equiv
_atom_site_adp_type
_atom_site_occupancy
_atom_site_site_symmetry_order
_atom_site_calc_flag
_atom_site_refinement_flags_posn
_atom_site_refinement_flags_adp
_atom_site_refinement_flags_occupancy
_atom_site_disorder_assembly
_atom_site_disorder_group
C1 C 0.6462(6) 0.37167(14) 0.8032(2) 0.0696(8) Uani 1 1 d . . . . .
H1 H 0.6934 0.385203 0.856549 0.083 Uiso 1 1 calc R U . . .
C2 C 0.7680(6) 0.33516(15) 0.7589(2) 0.0715(9) Uani 1 1 d . . . . .
H2 H 0.90989 0.319494 0.776143 0.086 Uiso 1 1 calc R U . . .
C3 C 0.6360(5) 0.32583(12) 0.6817(2) 0.0598(7) Uani 1 1 d . . . . .
C4 C 0.6711(6) 0.29237(13) 0.6117(2) 0.0665(8) Uani 1 1 d . . . . .
H4 H 0.804153 0.271478 0.609429 0.08 Uiso 1 1 calc R U . . .
C5 C 0.5010(7) 0.29182(14) 0.5471(2) 0.0701(9) Uani 1 1 d . . . . .
C6 C 0.2982(7) 0.32207(15) 0.5477(2) 0.0705(8) Uani 1 1 d . . . . .
H6 H 0.187195 0.319653 0.502392 0.085 Uiso 1 1 calc R U . . .
C7 C 0.2616(5) 0.35585(13) 0.6160(2) 0.0617(7) Uani 1 1 d . . . . .
H7 H 0.127407 0.376395 0.617566 0.074 Uiso 1 1 calc R U . . .
C8 C 0.4333(5) 0.35780(11) 0.68213(18) 0.0543(6) Uani 1 1 d . . . . .
C9 C 0.2805(5) 0.42592(12) 0.78628(19) 0.0581(7) Uani 1 1 d . . . . .
H9A H 0.249369 0.414851 0.84164 0.07 Uiso 1 1 calc R U . . .
H9B H 0.139836 0.423649 0.749559 0.07 Uiso 1 1 calc R U . . .
C10 C 0.3690(4) 0.48866(12) 0.78802(16) 0.0479(5) Uani 1 1 d . . . . .
H10 H 0.51537 0.490441 0.822624 0.057 Uiso 1 1 calc R U . . .
C11 C 0.3957(4) 0.51177(11) 0.70214(16) 0.0471(5) Uani 1 1 d . . . . .
C12 C 0.2116(5) 0.51492(13) 0.64157(18) 0.0558(6) Uani 1 1 d . . . . .
H12 H 0.073399 0.499329 0.652103 0.067 Uiso 1 1 calc R U . . .
C13 C 0.2302(6) 0.54106(16) 0.5652(2) 0.0662(7) Uani 1 1 d . . . . .
H13 H 0.104979 0.542968 0.525189 0.079 Uiso 1 1 calc R U . . .
C14 C 0.4326(6) 0.56395(17) 0.5490(2) 0.0721(9) Uani 1 1 d . . . . .
H14 H 0.445378 0.581272 0.497834 0.087 Uiso 1 1 calc R U . . .
C15 C 0.6173(6) 0.56135(17) 0.6083(2) 0.0715(9) Uani 1 1 d . . . . .
H15 H 0.754494 0.577318 0.597408 0.086 Uiso 1 1 calc R U . . .
C16 C 0.6000(5) 0.53501(14) 0.6844(2) 0.0594(7) Uani 1 1 d . . . . .
H16 H 0.726525 0.532906 0.72387 0.071 Uiso 1 1 calc R U . . .
C17 C 0.2674(5) 0.54247(14) 0.96784(17) 0.0576(7) Uani 1 1 d . . . . .
C18 C 0.4072(5) 0.58769(15) 0.92969(19) 0.0623(7) Uani 1 1 d . . . . .
H18A H 0.565693 0.576702 0.934912 0.075 Uiso 1 1 calc R U . . .
H18B H 0.392972 0.625437 0.955392 0.075 Uiso 1 1 calc R U . . .
C19 C 0.3045(4) 0.58825(12) 0.83853(17) 0.0508(6) Uani 1 1 d . . . . .
H19 H 0.425531 0.593868 0.803056 0.061 Uiso 1 1 calc R U . . .
C20 C 0.1213(5) 0.63234(12) 0.8157(2) 0.0572(7) Uani 1 1 d . . . . .
C21 C -0.0374(6) 0.64742(16) 0.8685(3) 0.0781(10) Uani 1 1 d . . . . .
H21 H -0.027041 0.632026 0.921936 0.094 Uiso 1 1 calc R U . . .
C22 C -0.2138(7) 0.68600(18) 0.8411(4) 0.0960(15) Uani 1 1 d . . . . .
H22 H -0.322581 0.695307 0.875793 0.115 Uiso 1 1 calc R U . . .
C23 C -0.2254(8) 0.70987(19) 0.7632(4) 0.0980(15) Uani 1 1 d . . . . .
H23 H -0.342464 0.735413 0.745521 0.118 Uiso 1 1 calc R U . . .
C24 C -0.0673(8) 0.69671(19) 0.7111(3) 0.0923(12) Uani 1 1 d . . . . .
H24 H -0.075215 0.713551 0.658594 0.111 Uiso 1 1 calc R U . . .
C25 C 0.1053(7) 0.65788(15) 0.7375(2) 0.0723(9) Uani 1 1 d . . . . .
H25 H 0.212419 0.64878 0.701964 0.087 Uiso 1 1 calc R U . . .
Br1 Br 0.54706(12) 0.24682(2) 0.45135(3) 0.1074(3) Uani 1 1 d . . . . .
N1 N 0.4443(4) 0.38549(10) 0.75776(16) 0.0581(6) Uani 1 1 d . . . . .
N2 N 0.2050(3) 0.52769(9) 0.82392(13) 0.0474(5) Uani 1 1 d . . . . .
N3 N 0.1694(4) 0.50911(11) 0.90634(14) 0.0541(5) Uani 1 1 d . . . . .
H3 H 0.090903 0.478803 0.915293 0.065 Uiso 1 1 calc R U . . .
O1 O 0.2386(4) 0.53791(13) 1.04146(13) 0.0725(6) Uani 1 1 d . . . . .

loop_
_atom_site_aniso_label
_atom_site_aniso_U_11
_atom_site_aniso_U_22
_atom_site_aniso_U_33
_atom_site_aniso_U_23
_atom_site_aniso_U_13
_atom_site_aniso_U_12
C1 0.0774(19) 0.0550(16) 0.075(2) 0.0018(14) 0.0020(16) 0.0005(14)
C2 0.0666(17) 0.0565(17) 0.090(2) -0.0014(16) 0.0027(16) 0.0059(14)
C3 0.0628(15) 0.0420(13) 0.0773(19) 0.0057(12) 0.0198(14) -0.0011(11)
C4 0.0754(18) 0.0503(15) 0.079(2) 0.0041(14) 0.0298(16) 0.0062(13)
C5 0.104(2) 0.0492(15) 0.0616(18) 0.0029(12) 0.0281(17) 0.0069(15)
C6 0.092(2) 0.0603(17) 0.0594(17) 0.0048(14) 0.0095(15) 0.0010(16)
C7 0.0673(16) 0.0532(15) 0.0661(17) 0.0070(13) 0.0143(13) 0.0031(12)
C8 0.0633(15) 0.0408(12) 0.0619(15) 0.0066(11) 0.0203(12) -0.0051(11)
C9 0.0666(16) 0.0495(14) 0.0623(16) 0.0010(12) 0.0258(13) -0.0044(12)
C10 0.0466(12) 0.0488(13) 0.0501(13) -0.0002(10) 0.0131(10) -0.0015(10)
C11 0.0471(12) 0.0460(12) 0.0509(13) -0.0033(10) 0.0169(10) -0.0019(9)
C12 0.0512(13) 0.0618(16) 0.0560(15) -0.0009(12) 0.0131(11) -0.0066(11)
C13 0.0749(18) 0.0711(19) 0.0527(15) 0.0010(14) 0.0070(13) -0.0014(15)
C14 0.089(2) 0.073(2) 0.0595(18) 0.0084(14) 0.0286(16) -0.0046(16)
C15 0.0626(17) 0.080(2) 0.077(2) 0.0063(16) 0.0327(15) -0.0119(15)
C16 0.0483(13) 0.0674(17) 0.0654(17) 0.0001(13) 0.0192(12) -0.0043(12)
C17 0.0504(13) 0.0729(18) 0.0512(14) -0.0039(12) 0.0133(11) -0.0087(12)
C18 0.0585(15) 0.0728(18) 0.0573(16) -0.0063(13) 0.0134(12) -0.0182(13)
C19 0.0507(12) 0.0511(13) 0.0533(14) -0.0063(11) 0.0178(10) -0.0086(10)
C20 0.0573(14) 0.0461(13) 0.0707(17) -0.0138(12) 0.0187(12) -0.0073(11)
C21 0.077(2) 0.0611(18) 0.104(3) -0.0094(17) 0.043(2) -0.0022(15)
C22 0.074(2) 0.068(2) 0.154(5) -0.030(3) 0.048(3) -0.0021(17)
C23 0.081(2) 0.063(2) 0.147(5) -0.023(3) -0.001(3) 0.0105(18)
C24 0.108(3) 0.068(2) 0.096(3) -0.011(2) -0.010(2) 0.013(2)
C25 0.085(2) 0.0606(18) 0.071(2) -0.0100(15) 0.0075(16) 0.0093(15)
Br1 0.1651(6) 0.0907(4) 0.0695(4) -0.00555(19) 0.0266(3) 0.0366(3)
N1 0.0669(14) 0.0453(11) 0.0637(14) 0.0017(10) 0.0148(11) 0.0012(10)
N2 0.0499(10) 0.0479(11) 0.0471(11) -0.0009(8) 0.0172(8) -0.0069(8)
N3 0.0553(11) 0.0612(13) 0.0487(12) -0.0003(10) 0.0184(9) -0.0120(10)
O1 0.0683(12) 0.1035(18) 0.0470(11) -0.0027(11) 0.0122(9) -0.0209(12)

loop_
_atom_type_symbol
_atom_type_description
_atom_type_scat_dispersion_real
_atom_type_scat_dispersion_imag
_atom_type_scat_source
C C 0.0181 0.0091 'International Tables Vol C Tables 4.2.6.8 and 6.1.1.4'
H H 0 0 'International Tables Vol C Tables 4.2.6.8 and 6.1.1.4'
Br Br -0.6763 1.2805 'International Tables Vol C Tables 4.2.6.8 and 6.1.1.4'
N N 0.0311 0.018 'International Tables Vol C Tables 4.2.6.8 and 6.1.1.4'
O O 0.0492 0.0322 'International Tables Vol C Tables 4.2.6.8 and 6.1.1.4'

loop_
_geom_angle_atom_site_label_1
_geom_angle_atom_site_label_2
_geom_angle_atom_site_label_3
_geom_angle
_geom_angle_site_symmetry_1
_geom_angle_site_symmetry_3
_geom_angle_publ_flag
C2 C1 N1 110.2(3) . . ?
C2 C1 H1 124.9 . . ?
N1 C1 H1 124.9 . . ?
C1 C2 C3 106.5(3) . . ?
C1 C2 H2 126.7 . . ?
C3 C2 H2 126.7 . . ?
C4 C3 C8 119.7(3) . . ?
C4 C3 C2 132.6(3) . . ?
C8 C3 C2 107.7(3) . . ?
C5 C4 C3 117.2(3) . . ?
C5 C4 H4 121.4 . . ?
C3 C4 H4 121.4 . . ?
C4 C5 C6 123.6(3) . . ?
C4 C5 Br1 117.6(3) . . ?
C6 C5 Br1 118.8(3) . . ?
C7 C6 C5 120.0(3) . . ?
C7 C6 H6 120 . . ?
C5 C6 H6 120 . . ?
C6 C7 C8 117.5(3) . . ?
C6 C7 H7 121.2 . . ?
C8 C7 H7 121.2 . . ?
N1 C8 C7 130.9(3) . . ?
N1 C8 C3 107.0(3) . . ?
C7 C8 C3 122.0(3) . . ?
N1 C9 C10 111.4(2) . . ?
N1 C9 H9A 109.4 . . ?
C10 C9 H9A 109.4 . . ?
N1 C9 H9B 109.4 . . ?
C10 C9 H9B 109.4 . . ?
H9A C9 H9B 108 . . ?
N2 C10 C11 106.9(2) . . ?
N2 C10 C9 109.5(2) . . ?
C11 C10 C9 112.7(2) . . ?
N2 C10 H10 109.2 . . ?
C11 C10 H10 109.2 . . ?
C9 C10 H10 109.2 . . ?
C12 C11 C16 118.2(3) . . ?
C12 C11 C10 120.7(2) . . ?
C16 C11 C10 120.9(2) . . ?
C11 C12 C13 121.0(3) . . ?
C11 C12 H12 119.5 . . ?
C13 C12 H12 119.5 . . ?
C14 C13 C12 120.0(3) . . ?
C14 C13 H13 120 . . ?
C12 C13 H13 120 . . ?
C13 C14 C15 119.9(3) . . ?
C13 C14 H14 120 . . ?
C15 C14 H14 120 . . ?
C14 C15 C16 120.3(3) . . ?
C14 C15 H15 119.8 . . ?
C16 C15 H15 119.8 . . ?
C15 C16 C11 120.6(3) . . ?
C15 C16 H16 119.7 . . ?
C11 C16 H16 119.7 . . ?
O1 C17 N3 125.2(3) . . ?
O1 C17 C18 127.0(3) . . ?
N3 C17 C18 107.7(2) . . ?
C17 C18 C19 102.9(2) . . ?
C17 C18 H18A 111.2 . . ?
C19 C18 H18A 111.2 . . ?
C17 C18 H18B 111.2 . . ?
C19 C18 H18B 111.2 . . ?
H18A C18 H18B 109.1 . . ?
C20 C19 N2 108.7(2) . . ?
C20 C19 C18 116.1(2) . . ?
N2 C19 C18 104.3(2) . . ?
C20 C19 H19 109.2 . . ?
N2 C19 H19 109.2 . . ?
C18 C19 H19 109.2 . . ?
C21 C20 C25 118.4(3) . . ?
C21 C20 C19 122.9(3) . . ?
C25 C20 C19 118.7(3) . . ?
C20 C21 C22 119.9(4) . . ?
C20 C21 H21 120.1 . . ?
C22 C21 H21 120.1 . . ?
C23 C22 C21 120.0(4) . . ?
C23 C22 H22 120 . . ?
C21 C22 H22 120 . . ?
C24 C23 C22 121.0(4) . . ?
C24 C23 H23 119.5 . . ?
C22 C23 H23 119.5 . . ?
C23 C24 C25 119.2(5) . . ?
C23 C24 H24 120.4 . . ?
C25 C24 H24 120.4 . . ?
C24 C25 C20 121.5(4) . . ?
C24 C25 H25 119.3 . . ?
C20 C25 H25 119.3 . . ?
C1 N1 C8 108.6(3) . . ?
C1 N1 C9 123.5(3) . . ?
C8 N1 C9 127.8(3) . . ?
N3 N2 C10 110.8(2) . . ?
N3 N2 C19 102.93(19) . . ?
C10 N2 C19 110.57(18) . . ?
C17 N3 N2 115.0(2) . . ?
C17 N3 H3 122.5 . . ?
N2 N3 H3 122.5 . . ?

loop_
_geom_bond_atom_site_label_1
_geom_bond_atom_site_label_2
_geom_bond_distance
_geom_bond_site_symmetry_2
_geom_bond_publ_flag
C1 C2 1.365(5) . ?
C1 N1 1.371(4) . ?
C1 H1 0.93 . ?
C2 C3 1.413(5) . ?
C2 H2 0.93 . ?
C3 C4 1.405(5) . ?
C3 C8 1.412(4) . ?
C4 C5 1.369(5) . ?
C4 H4 0.93 . ?
C5 C6 1.393(5) . ?
C5 Br1 1.909(3) . ?
C6 C7 1.389(5) . ?
C6 H6 0.93 . ?
C7 C8 1.391(5) . ?
C7 H7 0.93 . ?
C8 N1 1.375(4) . ?
C9 N1 1.459(4) . ?
C9 C10 1.534(4) . ?
C9 H9A 0.97 . ?
C9 H9B 0.97 . ?
C10 N2 1.491(3) . ?
C10 C11 1.514(3) . ?
C10 H10 0.98 . ?
C11 C12 1.385(4) . ?
C11 C16 1.387(4) . ?
C12 C13 1.390(4) . ?
C12 H12 0.93 . ?
C13 C14 1.366(5) . ?
C13 H13 0.93 . ?
C14 C15 1.374(5) . ?
C14 H14 0.93 . ?
C15 C16 1.387(5) . ?
C15 H15 0.93 . ?
C16 H16 0.93 . ?
C17 O1 1.228(3) . ?
C17 N3 1.336(4) . ?
C17 C18 1.507(4) . ?
C18 C19 1.531(4) . ?
C18 H18A 0.97 . ?
C18 H18B 0.97 . ?
C19 C20 1.502(4) . ?
C19 N2 1.520(3) . ?
C19 H19 0.98 . ?
C20 C21 1.388(4) . ?
C20 C25 1.390(5) . ?
C21 C22 1.405(6) . ?
C21 H21 0.93 . ?
C22 C23 1.369(8) . ?
C22 H22 0.93 . ?
C23 C24 1.368(8) . ?
C23 H23 0.93 . ?
C24 C25 1.389(6) . ?
C24 H24 0.93 . ?
C25 H25 0.93 . ?
N2 N3 1.440(3) . ?
N3 H3 0.86 . ?

loop_
_geom_hbond_atom_site_label_D
_geom_hbond_atom_site_label_H
_geom_hbond_atom_site_label_A
_geom_hbond_distance_DH
_geom_hbond_distance_HA
_geom_hbond_distance_DA
_geom_hbond_angle_DHA
_geom_hbond_site_symmetry_A
_geom_hbond_publ_flag
N3 H3 O1 0.86 2.19 2.871(3) 136 3_567 yes

loop_
_geom_torsion_atom_site_label_1
_geom_torsion_atom_site_label_2
_geom_torsion_atom_site_label_3
_geom_torsion_atom_site_label_4
_geom_torsion
_geom_torsion_site_symmetry_1
_geom_torsion_site_symmetry_2
_geom_torsion_site_symmetry_3
_geom_torsion_site_symmetry_4
_geom_torsion_publ_flag
N1 C1 C2 C3 0.2(4) . . . . ?
C1 C2 C3 C4 -179.4(3) . . . . ?
C1 C2 C3 C8 -0.1(4) . . . . ?
C8 C3 C4 C5 -1.2(4) . . . . ?
C2 C3 C4 C5 178.0(3) . . . . ?
C3 C4 C5 C6 -0.4(5) . . . . ?
C3 C4 C5 Br1 179.7(2) . . . . ?
C4 C5 C6 C7 1.1(5) . . . . ?
Br1 C5 C6 C7 -179.0(2) . . . . ?
C5 C6 C7 C8 -0.1(5) . . . . ?
C6 C7 C8 N1 -177.9(3) . . . . ?
C6 C7 C8 C3 -1.5(4) . . . . ?
C4 C3 C8 N1 179.3(3) . . . . ?
C2 C3 C8 N1 0.0(3) . . . . ?
C4 C3 C8 C7 2.2(4) . . . . ?
C2 C3 C8 C7 -177.2(3) . . . . ?
N1 C9 C10 N2 -175.5(2) . . . . ?
N1 C9 C10 C11 65.8(3) . . . . ?
N2 C10 C11 C12 -60.7(3) . . . . ?
C9 C10 C11 C12 59.6(3) . . . . ?
N2 C10 C11 C16 113.5(3) . . . . ?
C9 C10 C11 C16 -126.1(3) . . . . ?
C16 C11 C12 C13 -0.5(4) . . . . ?
C10 C11 C12 C13 173.9(3) . . . . ?
C11 C12 C13 C14 0.2(5) . . . . ?
C12 C13 C14 C15 -0.3(5) . . . . ?
C13 C14 C15 C16 0.7(6) . . . . ?
C14 C15 C16 C11 -1.0(5) . . . . ?
C12 C11 C16 C15 0.9(4) . . . . ?
C10 C11 C16 C15 -173.5(3) . . . . ?
O1 C17 C18 C19 -157.1(3) . . . . ?
N3 C17 C18 C19 20.0(3) . . . . ?
C17 C18 C19 C20 93.2(3) . . . . ?
C17 C18 C19 N2 -26.4(3) . . . . ?
N2 C19 C20 C21 80.6(3) . . . . ?
C18 C19 C20 C21 -36.5(4) . . . . ?
N2 C19 C20 C25 -97.3(3) . . . . ?
C18 C19 C20 C25 145.5(3) . . . . ?
C25 C20 C21 C22 2.4(5) . . . . ?
C19 C20 C21 C22 -175.6(3) . . . . ?
C20 C21 C22 C23 -1.8(6) . . . . ?
C21 C22 C23 C24 0.1(7) . . . . ?
C22 C23 C24 C25 0.9(7) . . . . ?
C23 C24 C25 C20 -0.3(6) . . . . ?
C21 C20 C25 C24 -1.4(5) . . . . ?
C19 C20 C25 C24 176.7(3) . . . . ?
C2 C1 N1 C8 -0.2(4) . . . . ?
C2 C1 N1 C9 -177.0(3) . . . . ?
C7 C8 N1 C1 177.0(3) . . . . ?
C3 C8 N1 C1 0.1(3) . . . . ?
C7 C8 N1 C9 -6.5(5) . . . . ?
C3 C8 N1 C9 176.7(3) . . . . ?
C10 C9 N1 C1 69.6(4) . . . . ?
C10 C9 N1 C8 -106.5(3) . . . . ?
C11 C10 N2 N3 -179.77(19) . . . . ?
C9 C10 N2 N3 57.9(3) . . . . ?
C11 C10 N2 C19 -66.3(3) . . . . ?
C9 C10 N2 C19 171.4(2) . . . . ?
C20 C19 N2 N3 -101.0(2) . . . . ?
C18 C19 N2 N3 23.5(2) . . . . ?
C20 C19 N2 C10 140.6(2) . . . . ?
C18 C19 N2 C10 -94.9(2) . . . . ?
O1 C17 N3 N2 171.9(3) . . . . ?
C18 C17 N3 N2 -5.2(3) . . . . ?
C10 N2 N3 C17 106.3(3) . . . . ?
C19 N2 N3 C17 -12.0(3) . . . . ?
